data_7234905
loop_
_publ_author_name
'Qiuhua Zhu'
'Weijie Yang'
'Sichao Zheng'
'Herman H. Y. Sung'
'Ian D. Williams'
'Shuwen Liu'
'Ben Zhong Tang'

_publ_section_title
;
 Reversible thermo-stimulus solid-state fluorescence-colour/on-off
 switching and uses as sensitive fluorescent thermometers in different
 temperature ranges
;
_journal_name_full 'Journal of Materials Chemistry C'
_journal_page_first 7383
_journal_page_last 7386
_journal_paper_doi 10.1039/C6TC01887D
_journal_volume 4
_journal_year 2016
_chemical_formula_sum 'C28 H28 N2 O4'
_chemical_formula_weight 456.52
_space_group_IT_number 14
_space_group_name_Hall '-P 2yn'
_space_group_name_H-M_alt 'P 1 21/n 1'
_symmetry_cell_setting monoclinic
_symmetry_space_group_name_H-M 'P 1 21/n 1'
_atom_sites_solution_hydrogens geom
_atom_sites_solution_primary direct
_atom_sites_solution_secondary difmap
_cell_angle_alpha 90.00
_cell_angle_beta 110.330(3)
_cell_angle_gamma 90.00
_cell_formula_units_Z 4
_cell_length_a 9.6807(2)
_cell_length_b 26.3829(6)
_cell_length_c 9.9379(3)
_cell_measurement_reflns_used 327
_cell_measurement_temperature 200(2)
_cell_measurement_theta_max 67.00
_cell_measurement_theta_min 5.03
_cell_volume 2380.08(11)
_computing_structure_refinement 'SHELXL-97 (Sheldrick, 1997)'
_computing_structure_solution 'SHELXS-97 (Sheldrick, 1990)'
_diffrn_ambient_temperature 200(2)
_diffrn_measured_fraction_theta_full 0.985
_diffrn_measured_fraction_theta_max 0.985
_diffrn_measurement_device_type CCD
_diffrn_radiation_monochromator graphite
_diffrn_radiation_source 'fine-focus sealed tube'
_diffrn_radiation_type CuK\a
_diffrn_radiation_wavelength 1.54184
_diffrn_reflns_av_R_equivalents 0.0298
_diffrn_reflns_av_sigmaI/netI 0.0467
_diffrn_reflns_limit_h_max 7
_diffrn_reflns_limit_h_min -11
_diffrn_reflns_limit_k_max 30
_diffrn_reflns_limit_k_min -31
_diffrn_reflns_limit_l_max 11
_diffrn_reflns_limit_l_min -11
_diffrn_reflns_number 7225
_diffrn_reflns_theta_full 67.00
_diffrn_reflns_theta_max 67.00
_diffrn_reflns_theta_min 5.03
_exptl_absorpt_coefficient_mu 0.689
_exptl_absorpt_correction_T_max 0.8861
_exptl_absorpt_correction_T_min 0.8633
_exptl_absorpt_correction_type multi-scan
_exptl_absorpt_process_details sadabs
_exptl_crystal_colour colorless
_exptl_crystal_density_diffrn 1.274
_exptl_crystal_density_method 'not measured'
_exptl_crystal_description block
_exptl_crystal_F_000 968
_exptl_crystal_size_max 0.22
_exptl_crystal_size_mid 0.20
_exptl_crystal_size_min 0.18
_refine_diff_density_max 0.195
_refine_diff_density_min -0.216
_refine_diff_density_rms 0.040
_refine_ls_extinction_method none
_refine_ls_goodness_of_fit_ref 0.997
_refine_ls_hydrogen_treatment mixed
_refine_ls_matrix_type full
_refine_ls_number_parameters 327
_refine_ls_number_reflns 4189
_refine_ls_number_restraints 54
_refine_ls_restrained_S_all 0.998
_refine_ls_R_factor_all 0.0609
_refine_ls_R_factor_gt 0.0423
_refine_ls_shift/su_max 0.000
_refine_ls_shift/su_mean 0.000
_refine_ls_structure_factor_coef Fsqd
_refine_ls_weighting_details 'calc w=1/[\s^2^(Fo^2^)+(0.0537P)^2^+0.0000P] where P=(Fo^2^+2Fc^2^)/3'
_refine_ls_weighting_scheme calc
_refine_ls_wR_factor_gt 0.0996
_refine_ls_wR_factor_ref 0.1093
_reflns_number_gt 3164
_reflns_number_total 4189
_reflns_threshold_expression >2sigma(I)
_cod_data_source_file J-Mater-Chem-C-2016-4-7383.cif
_cod_data_source_block 3
_cod_depositor_comments
;
The following automatic conversions were performed:

data item '_symmetry_cell_setting' value 'Monoclinic' was changed to
'monoclinic' in accordance with the built-in table derived from the
CIF Core dictionary named 'cif_core.dic' version 2.4.5 last updated
on 2014-11-21.

Automatic conversion script
Id: cif_fix_values 6909 2019-04-08 15:41:33Z antanas 
;
_cod_original_cell_volume 2380.08(10)
_cod_original_sg_symbol_H-M P21/n
_cod_database_code 7234905

loop_
_symmetry_equiv_pos_as_xyz
'x, y, z'
'-x+1/2, y+1/2, -z+1/2'
'-x, -y, -z'
'x-1/2, -y-1/2, z-1/2'

loop_
_atom_site_label
_atom_site_type_symbol
_atom_site_fract_x
_atom_site_fract_y
_atom_site_fract_z
_atom_site_U_iso_or_equiv
_atom_site_adp_type
_atom_site_occupancy
_atom_site_symmetry_multiplicity
_atom_site_calc_flag
_atom_site_refinement_flags
_atom_site_disorder_assembly
_atom_site_disorder_group
C27A C 0.3160(8) 0.7474(3) 0.1383(9) 0.0459(13) Uani 0.635(17) 1 d PU A 1
H27A H 0.3370 0.7472 0.0477 0.055 Uiso 0.635(17) 1 calc PR A 1
H27B H 0.3371 0.7817 0.1808 0.055 Uiso 0.635(17) 1 calc PR A 1
C28A C 0.1540(7) 0.7337(4) 0.1087(13) 0.083(3) Uani 0.635(17) 1 d PU A 1
H28A H 0.0904 0.7588 0.0433 0.124 Uiso 0.635(17) 1 calc PR A 1
H28B H 0.1346 0.7336 0.1991 0.124 Uiso 0.635(17) 1 calc PR A 1
H28C H 0.1336 0.7000 0.0646 0.124 Uiso 0.635(17) 1 calc PR A 1
C27B C 0.2758(16) 0.7360(6) 0.1099(17) 0.057(2) Uani 0.365(17) 1 d PU A 2
H27C H 0.3139 0.7646 0.0686 0.068 Uiso 0.365(17) 1 calc PR A 2
H27D H 0.2319 0.7108 0.0330 0.068 Uiso 0.365(17) 1 calc PR A 2
C28B C 0.1686(13) 0.7535(5) 0.1641(15) 0.059(2) Uani 0.365(17) 1 d PU A 2
H28D H 0.0895 0.7704 0.0874 0.088 Uiso 0.365(17) 1 calc PR A 2
H28E H 0.2135 0.7775 0.2422 0.088 Uiso 0.365(17) 1 calc PR A 2
H28F H 0.1278 0.7247 0.2005 0.088 Uiso 0.365(17) 1 calc PR A 2
C2 C 0.81402(17) 0.61944(6) 0.46712(17) 0.0273(3) Uani 1 1 d . . .
H2A H 0.8746 0.6001 0.4226 0.033 Uiso 1 1 calc R . .
H2B H 0.8806 0.6418 0.5415 0.033 Uiso 1 1 calc R . .
C3 C 0.70385(17) 0.65151(6) 0.35386(17) 0.0260(3) Uani 1 1 d . . .
C4 C 0.55861(17) 0.63892(6) 0.30416(16) 0.0247(3) Uani 1 1 d . . .
C6 C 0.62156(16) 0.55810(6) 0.42662(16) 0.0245(3) Uani 1 1 d . . .
H6 H 0.5744 0.5347 0.4771 0.029 Uiso 1 1 calc R . .
C7 C 0.71751(19) 0.60027(6) 0.66163(17) 0.0285(4) Uani 1 1 d . . .
C8 C 0.5824(2) 0.59646(7) 0.68132(19) 0.0349(4) Uani 1 1 d . . .
H8 H 0.4986 0.5846 0.6051 0.042 Uiso 1 1 calc R . .
C9 C 0.5691(3) 0.60989(8) 0.8121(2) 0.0451(5) Uani 1 1 d . . .
H9 H 0.4766 0.6065 0.8247 0.054 Uiso 1 1 calc R . .
C10 C 0.6885(3) 0.62794(9) 0.9231(2) 0.0532(6) Uani 1 1 d . . .
H10 H 0.6784 0.6376 1.0113 0.064 Uiso 1 1 calc R . .
C11 C 0.8235(3) 0.63183(9) 0.9048(2) 0.0507(5) Uani 1 1 d . . .
H11 H 0.9064 0.6442 0.9811 0.061 Uiso 1 1 calc R . .
C12 C 0.8389(2) 0.61790(7) 0.77624(19) 0.0370(4) Uani 1 1 d . . .
H12 H 0.9325 0.6203 0.7657 0.044 Uiso 1 1 calc R . .
C13 C 0.68099(16) 0.52588(6) 0.33126(17) 0.0261(3) Uani 1 1 d . . .
C14 C 0.63595(18) 0.53223(7) 0.18400(18) 0.0304(4) Uani 1 1 d . . .
H14 H 0.5678 0.5582 0.1388 0.036 Uiso 1 1 calc R . .
C15 C 0.69019(18) 0.50067(8) 0.10230(19) 0.0368(4) Uani 1 1 d . . .
H15 H 0.6604 0.5057 0.0016 0.044 Uiso 1 1 calc R . .
C16 C 0.7872(2) 0.46193(8) 0.1660(2) 0.0390(4) Uani 1 1 d . . .
H16 H 0.8216 0.4397 0.1092 0.047 Uiso 1 1 calc R . .
C17 C 0.8336(2) 0.45585(8) 0.3135(2) 0.0434(5) Uani 1 1 d . . .
H17 H 0.9015 0.4297 0.3584 0.052 Uiso 1 1 calc R . .
C18 C 0.7814(2) 0.48768(7) 0.39567(19) 0.0361(4) Uani 1 1 d . . .
H18 H 0.8144 0.4834 0.4969 0.043 Uiso 1 1 calc R . .
C19 C 0.35651(16) 0.58385(6) 0.31053(16) 0.0254(3) Uani 1 1 d . . .
C20 C 0.30058(18) 0.53685(7) 0.25292(17) 0.0296(4) Uani 1 1 d . . .
H20 H 0.3646 0.5115 0.2398 0.036 Uiso 1 1 calc R . .
C21 C 0.15093(19) 0.52723(8) 0.21486(19) 0.0366(4) Uani 1 1 d . . .
H21 H 0.1126 0.4952 0.1756 0.044 Uiso 1 1 calc R . .
C22 C 0.05727(19) 0.56389(8) 0.2338(2) 0.0421(5) Uani 1 1 d . . .
H22 H -0.0455 0.5575 0.2046 0.050 Uiso 1 1 calc R . .
C23 C 0.1137(2) 0.61005(8) 0.2953(2) 0.0399(4) Uani 1 1 d . . .
H23 H 0.0497 0.6351 0.3097 0.048 Uiso 1 1 calc R . .
C24 C 0.26312(18) 0.61962(7) 0.33584(19) 0.0314(4) Uani 1 1 d . . .
H24 H 0.3020 0.6508 0.3811 0.038 Uiso 1 1 calc R . .
C25 C 0.44318(17) 0.66802(7) 0.18616(19) 0.0300(4) Uani 1 1 d . A .
C30 C 0.76812(18) 0.69307(6) 0.29708(18) 0.0282(3) Uani 1 1 d . . .
C32 C 0.7259(2) 0.75791(8) 0.1186(2) 0.0467(5) Uani 1 1 d . . .
H32A H 0.6651 0.7606 0.0156 0.056 Uiso 1 1 calc R . .
H32B H 0.8287 0.7509 0.1257 0.056 Uiso 1 1 calc R . .
C33 C 0.7205(3) 0.80670(9) 0.1916(3) 0.0664(7) Uani 1 1 d . . .
H33A H 0.7950 0.8064 0.2882 0.100 Uiso 1 1 calc R . .
H33B H 0.6226 0.8110 0.1983 0.100 Uiso 1 1 calc R . .
H33C H 0.7405 0.8348 0.1364 0.100 Uiso 1 1 calc R . .
N1 N 0.74131(14) 0.58391(5) 0.53498(14) 0.0261(3) Uani 1 1 d . . .
N5 N 0.50872(14) 0.59479(5) 0.34436(15) 0.0255(3) Uani 1 1 d . . .
O26 O 0.40552(15) 0.71088(5) 0.23536(16) 0.0420(3) Uani 1 1 d U . .
O29 O 0.39346(15) 0.65228(6) 0.06617(14) 0.0443(3) Uani 1 1 d . . .
O31 O 0.67198(14) 0.71641(5) 0.18256(14) 0.0390(3) Uani 1 1 d . . .
O34 O 0.89749(13) 0.70378(5) 0.34688(15) 0.0402(3) Uani 1 1 d . . .

loop_
_atom_site_aniso_label
_atom_site_aniso_U_11
_atom_site_aniso_U_22
_atom_site_aniso_U_33
_atom_site_aniso_U_23
_atom_site_aniso_U_13
_atom_site_aniso_U_12
C27A 0.039(3) 0.036(2) 0.065(3) 0.020(2) 0.020(2) 0.0111(19)
C28A 0.040(2) 0.085(5) 0.115(6) 0.054(4) 0.017(3) 0.020(3)
C27B 0.046(5) 0.054(5) 0.070(5) 0.033(4) 0.019(4) 0.029(4)
C28B 0.042(4) 0.049(5) 0.085(6) 0.018(4) 0.021(4) 0.016(4)
C2 0.0241(7) 0.0291(8) 0.0287(8) -0.0005(7) 0.0090(6) -0.0003(6)
C3 0.0268(7) 0.0242(8) 0.0280(8) -0.0019(6) 0.0108(6) -0.0001(6)
C4 0.0270(7) 0.0237(8) 0.0259(8) 0.0004(6) 0.0125(6) 0.0022(6)
C6 0.0229(7) 0.0238(7) 0.0259(7) 0.0012(6) 0.0073(6) 0.0016(6)
C7 0.0351(8) 0.0238(8) 0.0257(8) 0.0021(6) 0.0097(7) 0.0049(7)
C8 0.0383(9) 0.0341(9) 0.0334(9) -0.0001(7) 0.0138(7) 0.0034(7)
C9 0.0571(11) 0.0449(11) 0.0429(11) 0.0021(9) 0.0295(9) 0.0028(10)
C10 0.0822(16) 0.0497(12) 0.0350(10) -0.0073(9) 0.0295(10) -0.0029(12)
C11 0.0671(14) 0.0496(12) 0.0294(9) -0.0085(9) 0.0092(9) -0.0107(11)
C12 0.0409(9) 0.0377(10) 0.0297(9) -0.0020(7) 0.0090(7) -0.0017(8)
C13 0.0241(7) 0.0255(8) 0.0284(8) -0.0015(6) 0.0085(6) -0.0023(6)
C14 0.0266(7) 0.0342(9) 0.0282(8) 0.0005(7) 0.0068(6) 0.0019(7)
C15 0.0305(8) 0.0483(11) 0.0301(9) -0.0093(8) 0.0089(7) -0.0011(8)
C16 0.0354(9) 0.0399(10) 0.0432(10) -0.0137(8) 0.0154(8) 0.0017(8)
C17 0.0445(10) 0.0367(10) 0.0477(11) -0.0003(9) 0.0142(9) 0.0158(9)
C18 0.0411(9) 0.0347(9) 0.0315(9) 0.0029(7) 0.0115(7) 0.0099(8)
C19 0.0222(7) 0.0297(8) 0.0244(7) 0.0034(6) 0.0081(6) 0.0010(6)
C20 0.0308(8) 0.0301(9) 0.0285(8) 0.0006(7) 0.0109(6) -0.0014(7)
C21 0.0329(9) 0.0404(10) 0.0339(9) 0.0001(8) 0.0082(7) -0.0105(8)
C22 0.0236(7) 0.0508(12) 0.0479(11) 0.0146(9) 0.0075(7) -0.0023(8)
C23 0.0295(8) 0.0413(10) 0.0539(11) 0.0134(9) 0.0208(8) 0.0091(8)
C24 0.0300(8) 0.0296(8) 0.0381(9) 0.0030(7) 0.0162(7) 0.0029(7)
C25 0.0245(7) 0.0306(9) 0.0374(9) 0.0088(7) 0.0138(7) 0.0025(7)
C30 0.0303(8) 0.0244(8) 0.0340(8) -0.0020(7) 0.0164(7) -0.0004(7)
C32 0.0502(11) 0.0432(11) 0.0498(11) 0.0152(10) 0.0214(9) -0.0055(9)
C33 0.0853(18) 0.0381(12) 0.0716(16) 0.0086(11) 0.0220(14) -0.0081(12)
N1 0.0247(6) 0.0284(7) 0.0244(7) -0.0009(6) 0.0073(5) -0.0001(6)
N5 0.0218(6) 0.0249(7) 0.0295(7) 0.0030(6) 0.0084(5) 0.0027(5)
O26 0.0443(7) 0.0336(7) 0.0561(8) 0.0156(6) 0.0274(6) 0.0168(6)
O29 0.0418(7) 0.0531(9) 0.0323(7) 0.0084(6) 0.0056(6) 0.0008(6)
O31 0.0362(6) 0.0374(7) 0.0427(7) 0.0131(6) 0.0129(5) -0.0027(6)
O34 0.0298(6) 0.0375(7) 0.0543(8) 0.0046(6) 0.0158(6) -0.0051(5)

loop_
_atom_type_symbol
_atom_type_description
_atom_type_scat_dispersion_real
_atom_type_scat_dispersion_imag
_atom_type_scat_source
C C 0.0181 0.0091 'International Tables Vol C Tables 4.2.6.8 and 6.1.1.4'
H H 0.0000 0.0000 'International Tables Vol C Tables 4.2.6.8 and 6.1.1.4'
N N 0.0311 0.0180 'International Tables Vol C Tables 4.2.6.8 and 6.1.1.4'
O O 0.0492 0.0322 'International Tables Vol C Tables 4.2.6.8 and 6.1.1.4'

loop_
_geom_angle_atom_site_label_1
_geom_angle_atom_site_label_2
_geom_angle_atom_site_label_3
_geom_angle
_geom_angle_site_symmetry_1
_geom_angle_site_symmetry_3
O26 C27A C28A 108.1(5) . .
C28B C27B O26 109.1(11) . .
N1 C2 C3 111.85(13) . .
C4 C3 C30 124.49(15) . .
C4 C3 C2 120.44(15) . .
C30 C3 C2 114.89(14) . .
C3 C4 N5 121.73(15) . .
C3 C4 C25 123.22(15) . .
N5 C4 C25 114.53(13) . .
N1 C6 N5 110.53(13) . .
N1 C6 C13 110.26(13) . .
N5 C6 C13 112.79(13) . .
C8 C7 C12 118.24(17) . .
C8 C7 N1 123.45(15) . .
C12 C7 N1 118.16(16) . .
C7 C8 C9 120.52(18) . .
C10 C9 C8 120.7(2) . .
C9 C10 C11 119.3(2) . .
C10 C11 C12 120.67(19) . .
C11 C12 C7 120.57(19) . .
C14 C13 C18 119.12(16) . .
C14 C13 C6 122.73(15) . .
C18 C13 C6 118.12(15) . .
C13 C14 C15 120.13(16) . .
C16 C15 C14 120.69(17) . .
C15 C16 C17 119.25(18) . .
C18 C17 C16 120.25(18) . .
C17 C18 C13 120.53(17) . .
C24 C19 C20 119.63(15) . .
C24 C19 N5 120.36(15) . .
C20 C19 N5 120.01(15) . .
C21 C20 C19 119.62(17) . .
C22 C21 C20 120.46(18) . .
C21 C22 C23 119.87(16) . .
C24 C23 C22 120.02(18) . .
C23 C24 C19 120.26(17) . .
O29 C25 O26 126.49(16) . .
O29 C25 C4 121.91(16) . .
O26 C25 C4 111.59(15) . .
O34 C30 O31 123.62(16) . .
O34 C30 C3 122.32(16) . .
O31 C30 C3 114.01(14) . .
O31 C32 C33 111.09(19) . .
C7 N1 C6 117.79(14) . .
C7 N1 C2 117.57(13) . .
C6 N1 C2 110.24(12) . .
C4 N5 C19 122.95(13) . .
C4 N5 C6 116.75(13) . .
C19 N5 C6 120.31(13) . .
C25 O26 C27A 120.4(4) . .
C25 O26 C27B 108.1(6) . .
C27A O26 C27B 18.1(6) . .
C30 O31 C32 117.92(14) . .

loop_
_geom_bond_atom_site_label_1
_geom_bond_atom_site_label_2
_geom_bond_distance
_geom_bond_site_symmetry_2
C27A O26 1.424(7) .
C27A C28A 1.535(11) .
C27B C28B 1.403(19) .
C27B O26 1.575(12) .
C2 N1 1.469(2) .
C2 C3 1.512(2) .
C3 C4 1.360(2) .
C3 C30 1.467(2) .
C4 N5 1.372(2) .
C4 C25 1.518(2) .
C6 N1 1.4489(19) .
C6 N5 1.4757(19) .
C6 C13 1.527(2) .
C7 C8 1.392(3) .
C7 C12 1.401(2) .
C7 N1 1.423(2) .
C8 C9 1.396(3) .
C9 C10 1.376(3) .
C10 C11 1.384(4) .
C11 C12 1.386(3) .
C13 C14 1.384(2) .
C13 C18 1.392(2) .
C14 C15 1.387(3) .
C15 C16 1.384(3) .
C16 C17 1.385(3) .
C17 C18 1.383(3) .
C19 C24 1.389(2) .
C19 C20 1.394(2) .
C19 N5 1.4224(19) .
C20 C21 1.388(2) .
C21 C22 1.382(3) .
C22 C23 1.387(3) .
C23 C24 1.384(2) .
C25 O29 1.195(2) .
C25 O26 1.332(2) .
C30 O34 1.209(2) .
C30 O31 1.343(2) .
C32 O31 1.451(2) .
C32 C33 1.488(3) .

loop_
_geom_torsion_atom_site_label_1
_geom_torsion_atom_site_label_2
_geom_torsion_atom_site_label_3
_geom_torsion_atom_site_label_4
_geom_torsion
_geom_torsion_site_symmetry_1
_geom_torsion_site_symmetry_2
_geom_torsion_site_symmetry_3
_geom_torsion_site_symmetry_4
N1 C2 C3 C4 -13.7(2) . . . .
N1 C2 C3 C30 171.05(14) . . . .
C30 C3 C4 N5 168.83(15) . . . .
C2 C3 C4 N5 -6.0(2) . . . .
C30 C3 C4 C25 -2.4(3) . . . .
C2 C3 C4 C25 -177.25(15) . . . .
C12 C7 C8 C9 0.0(3) . . . .
N1 C7 C8 C9 175.40(17) . . . .
C7 C8 C9 C10 1.1(3) . . . .
C8 C9 C10 C11 -1.2(3) . . . .
C9 C10 C11 C12 0.2(4) . . . .
C10 C11 C12 C7 0.9(3) . . . .
C8 C7 C12 C11 -0.9(3) . . . .
N1 C7 C12 C11 -176.64(18) . . . .
N1 C6 C13 C14 -122.02(16) . . . .
N5 C6 C13 C14 2.1(2) . . . .
N1 C6 C13 C18 59.9(2) . . . .
N5 C6 C13 C18 -176.04(15) . . . .
C18 C13 C14 C15 0.3(3) . . . .
C6 C13 C14 C15 -177.84(16) . . . .
C13 C14 C15 C16 1.3(3) . . . .
C14 C15 C16 C17 -2.0(3) . . . .
C15 C16 C17 C18 1.1(3) . . . .
C16 C17 C18 C13 0.5(3) . . . .
C14 C13 C18 C17 -1.2(3) . . . .
C6 C13 C18 C17 177.01(17) . . . .
C24 C19 C20 C21 3.2(3) . . . .
N5 C19 C20 C21 -177.42(15) . . . .
C19 C20 C21 C22 0.0(3) . . . .
C20 C21 C22 C23 -2.1(3) . . . .
C21 C22 C23 C24 1.0(3) . . . .
C22 C23 C24 C19 2.2(3) . . . .
C20 C19 C24 C23 -4.3(3) . . . .
N5 C19 C24 C23 176.30(16) . . . .
C3 C4 C25 O29 103.4(2) . . . .
N5 C4 C25 O29 -68.4(2) . . . .
C3 C4 C25 O26 -78.0(2) . . . .
N5 C4 C25 O26 110.18(16) . . . .
C4 C3 C30 O34 178.12(17) . . . .
C2 C3 C30 O34 -6.8(2) . . . .
C4 C3 C30 O31 -4.3(2) . . . .
C2 C3 C30 O31 170.73(14) . . . .
C8 C7 N1 C6 -5.4(2) . . . .
C12 C7 N1 C6 170.05(15) . . . .
C8 C7 N1 C2 130.36(17) . . . .
C12 C7 N1 C2 -54.2(2) . . . .
N5 C6 N1 C7 76.84(17) . . . .
C13 C6 N1 C7 -157.78(14) . . . .
N5 C6 N1 C2 -61.93(17) . . . .
C13 C6 N1 C2 63.46(16) . . . .
C3 C2 N1 C7 -91.90(16) . . . .
C3 C2 N1 C6 46.96(18) . . . .
C3 C4 N5 C19 171.00(15) . . . .
C25 C4 N5 C19 -17.0(2) . . . .
C3 C4 N5 C6 -8.8(2) . . . .
C25 C4 N5 C6 163.19(14) . . . .
C24 C19 N5 C4 -48.3(2) . . . .
C20 C19 N5 C4 132.30(17) . . . .
C24 C19 N5 C6 131.47(17) . . . .
C20 C19 N5 C6 -47.9(2) . . . .
N1 C6 N5 C4 42.98(19) . . . .
C13 C6 N5 C4 -80.97(17) . . . .
N1 C6 N5 C19 -136.82(15) . . . .
C13 C6 N5 C19 99.23(17) . . . .
O29 C25 O26 C27A -11.1(4) . . . .
C4 C25 O26 C27A 170.4(4) . . . .
O29 C25 O26 C27B 3.6(7) . . . .
C4 C25 O26 C27B -174.9(6) . . . .
C28A C27A O26 C25 87.5(9) . . . .
C28A C27A O26 C27B 37(2) . . . .
C28B C27B O26 C25 136.5(13) . . . .
C28B C27B O26 C27A -88(3) . . . .
O34 C30 O31 C32 -2.2(3) . . . .
C3 C30 O31 C32 -179.70(16) . . . .
C33 C32 O31 C30 -86.3(2) . . . .
